data_2209372
loop_
_publ_author_name
'Yan-Wen L\"u'
'Bo-Hua Wang'
'Ge-Dong Cai'
'Zhen-Hua Li'
'Ping Wang'

_publ_section_title
;
 <i>N</i>-Benzylphthalimide
;
_journal_coeditor_code AC2030
_journal_issue 7
_journal_name_full 'Acta Crystallographica Section E'
_journal_page_first o2965
_journal_page_last o2966
_journal_paper_doi 10.1107/S1600536806022471
_journal_volume 62
_journal_year 2006
_chemical_formula_iupac 'C15 H11 N O2'
_chemical_formula_moiety 'C15 H11 N O2'
_chemical_formula_sum 'C15 H11 N O2'
_chemical_formula_weight 237.25
_chemical_name_systematic
;
N-Benzylphthalimide
;
_space_group_IT_number 2
_symmetry_cell_setting triclinic
_symmetry_space_group_name_Hall '-P 1'
_symmetry_space_group_name_H-M 'P -1'
_atom_sites_solution_hydrogens geom
_atom_sites_solution_primary direct
_atom_sites_solution_secondary difmap
_audit_creation_method SHELXL97
_cell_angle_alpha 99.062(2)
_cell_angle_beta 97.578(2)
_cell_angle_gamma 106.848(2)
_cell_formula_units_Z 2
_cell_length_a 7.1840(8)
_cell_length_b 8.5211(9)
_cell_length_c 10.2370(11)
_cell_measurement_reflns_used 1162
_cell_measurement_temperature 298(2)
_cell_measurement_theta_max 24.23
_cell_measurement_theta_min 2.54
_cell_volume 581.74(11)
_computing_cell_refinement 'SAINT (Bruker, 2002)'
_computing_data_collection 'SMART (Bruker, 2002)'
_computing_data_reduction SAINT
_computing_molecular_graphics 'SHELXTL (Bruker, 2002)'
_computing_publication_material SHELXL97
_computing_structure_refinement 'SHELXL97 (Sheldrick, 1997)'
_computing_structure_solution 'SHELXS97 (Sheldrick, 1997)'
_diffrn_ambient_temperature 298(2)
_diffrn_measured_fraction_theta_full 0.994
_diffrn_measured_fraction_theta_max 0.994
_diffrn_measurement_device_type 'Bruker APEX area-detector'
_diffrn_measurement_method '\f and \w'
_diffrn_radiation_monochromator graphite
_diffrn_radiation_source 'fine-focus sealed tube'
_diffrn_radiation_type MoK\a
_diffrn_radiation_wavelength 0.71073
_diffrn_reflns_av_R_equivalents 0.0249
_diffrn_reflns_av_sigmaI/netI 0.0321
_diffrn_reflns_limit_h_max 8
_diffrn_reflns_limit_h_min -8
_diffrn_reflns_limit_k_max 10
_diffrn_reflns_limit_k_min -10
_diffrn_reflns_limit_l_max 12
_diffrn_reflns_limit_l_min -12
_diffrn_reflns_number 5772
_diffrn_reflns_theta_full 25.33
_diffrn_reflns_theta_max 25.33
_diffrn_reflns_theta_min 2.05
_diffrn_standards_number 0
_exptl_absorpt_coefficient_mu 0.091
_exptl_absorpt_correction_T_max 0.988
_exptl_absorpt_correction_T_min 0.975
_exptl_absorpt_correction_type multi-scan
_exptl_absorpt_process_details '(SADABS; Bruker 2002)'
_exptl_crystal_colour Colourless
_exptl_crystal_density_diffrn 1.354
_exptl_crystal_density_method 'not measured'
_exptl_crystal_description Block
_exptl_crystal_F_000 248
_exptl_crystal_size_max 0.23
_exptl_crystal_size_mid 0.13
_exptl_crystal_size_min 0.11
_refine_diff_density_max 0.151
_refine_diff_density_min -0.187
_refine_ls_extinction_method none
_refine_ls_goodness_of_fit_ref 1.254
_refine_ls_hydrogen_treatment constr
_refine_ls_matrix_type full
_refine_ls_number_parameters 163
_refine_ls_number_reflns 2114
_refine_ls_number_restraints 0
_refine_ls_restrained_S_all 1.254
_refine_ls_R_factor_all 0.0890
_refine_ls_R_factor_gt 0.0735
_refine_ls_shift/su_max 0.000
_refine_ls_shift/su_mean 0.000
_refine_ls_structure_factor_coef Fsqd
_refine_ls_weighting_details 'calc w = 1/[\s^2^(Fo^2^)+(0.0417P)^2^+0.179P] where P=(Fo^2^+2Fc^2^)/3'
_refine_ls_weighting_scheme calc
_refine_ls_wR_factor_gt 0.1354
_refine_ls_wR_factor_ref 0.1423
_reflns_number_gt 1800
_reflns_number_total 2114
_reflns_threshold_expression I>2\s(I)
_cod_data_source_file ac2030.cif
_cod_data_source_block I
_cod_depositor_comments
;
The following automatic conversions were performed:
'_symmetry_cell_setting' value 'Triclinic' changed to 'triclinic'
according to '/home/saulius/struct/CIF-dictionaries/cif_core.dic'
dictionary named 'cif_core.dic' version 2.4.1 from 2010-06-29.

Automatic conversion script
Id: cif_fix_enum 1527 2010-12-29 10:47:43Z saulius 

The following automatic conversions were performed:

'_symmetry_cell_setting' value 'Triclinic' changed to 'triclinic'
according to /home/saulius/struct/CIF-dictionaries/cif_core.dic
dictionary named 'cif_core.dic' version 2.4.1 from 2010-06-29.

Automatic conversion script
Id: cif_fix_values 1715 2011-07-08 13:25:40Z adriana 
;
_cod_database_code 2209372
_cod_database_fobs_code 2209372

loop_
_symmetry_equiv_pos_as_xyz
'x, y, z'
'-x, -y, -z'

loop_
_atom_site_type_symbol
_atom_site_label
_atom_site_fract_x
_atom_site_fract_y
_atom_site_fract_z
_atom_site_U_iso_or_equiv
_atom_site_adp_type
_atom_site_calc_flag
_atom_site_refinement_flags
_atom_site_occupancy
O O1 0.0759(3) 0.3543(2) 0.64328(19) 0.0660(6) Uani d . 1
O O2 0.2720(3) 0.8126(2) 0.98564(19) 0.0640(6) Uani d . 1
N N1 0.1698(3) 0.6087(2) 0.7916(2) 0.0449(5) Uani d . 1
C C1 0.3441(4) 0.7841(3) 0.6486(2) 0.0470(6) Uani d . 1
C C2 0.3905(4) 0.6937(4) 0.5405(3) 0.0601(8) Uani d . 1
H H2 0.2997 0.5919 0.4939 0.072 Uiso calc R 1
C C3 0.5683(5) 0.7518(5) 0.5011(3) 0.0724(9) Uani d . 1
H H3 0.5980 0.6891 0.4286 0.087 Uiso calc R 1
C C4 0.7032(5) 0.9030(5) 0.5685(4) 0.0761(10) Uani d . 1
H H4 0.8238 0.9432 0.5416 0.091 Uiso calc R 1
C C5 0.6581(5) 0.9938(4) 0.6758(4) 0.0714(9) Uani d . 1
H H5 0.7486 1.0961 0.7216 0.086 Uiso calc R 1
C C6 0.4807(4) 0.9348(3) 0.7158(3) 0.0580(7) Uani d . 1
H H6 0.4522 0.9971 0.7891 0.070 Uiso calc R 1
C C7 0.1525(4) 0.7156(3) 0.6953(3) 0.0529(7) Uani d . 1
H H7A 0.1126 0.8080 0.7371 0.064 Uiso calc R 1
H H7B 0.0503 0.6515 0.6181 0.064 Uiso calc R 1
C C8 0.1345(4) 0.4372(3) 0.7561(3) 0.0475(6) Uani d . 1
C C9 0.2338(3) 0.6688(3) 0.9291(3) 0.0460(6) Uani d . 1
C C10 0.2425(3) 0.5212(3) 0.9871(2) 0.0430(6) Uani d . 1
C C11 0.1838(3) 0.3828(3) 0.8830(2) 0.0432(6) Uani d . 1
C C12 0.1786(4) 0.2271(3) 0.9053(3) 0.0579(7) Uani d . 1
H H12 0.1386 0.1341 0.8348 0.069 Uiso calc R 1
C C13 0.2352(4) 0.2138(4) 1.0366(3) 0.0665(8) Uani d . 1
H H13 0.2342 0.1101 1.0548 0.080 Uiso calc R 1
C C14 0.2929(4) 0.3518(4) 1.1407(3) 0.0648(8) Uani d . 1
H H14 0.3296 0.3396 1.2281 0.078 Uiso calc R 1
C C15 0.2971(4) 0.5080(4) 1.1175(3) 0.0555(7) Uani d . 1
H H15 0.3355 0.6011 1.1879 0.067 Uiso calc R 1

loop_
_atom_site_aniso_label
_atom_site_aniso_U_11
_atom_site_aniso_U_22
_atom_site_aniso_U_33
_atom_site_aniso_U_12
_atom_site_aniso_U_13
_atom_site_aniso_U_23
O1 0.0729(14) 0.0596(12) 0.0517(12) 0.0087(10) 0.0037(10) 0.0017(10)
O2 0.0779(14) 0.0503(12) 0.0612(13) 0.0219(10) 0.0106(10) 0.0031(10)
N1 0.0440(12) 0.0449(12) 0.0451(13) 0.0116(9) 0.0072(9) 0.0135(10)
C1 0.0479(15) 0.0496(15) 0.0462(15) 0.0154(12) 0.0029(12) 0.0226(13)
C2 0.0647(19) 0.0642(18) 0.0475(17) 0.0153(15) 0.0053(14) 0.0146(14)
C3 0.072(2) 0.097(3) 0.059(2) 0.032(2) 0.0237(17) 0.0310(18)
C4 0.0526(19) 0.101(3) 0.087(3) 0.0191(19) 0.0210(18) 0.059(2)
C5 0.059(2) 0.0607(19) 0.090(3) 0.0064(15) 0.0051(17) 0.0321(18)
C6 0.0580(18) 0.0525(17) 0.0632(18) 0.0165(14) 0.0060(14) 0.0177(14)
C7 0.0478(15) 0.0556(16) 0.0557(17) 0.0157(13) 0.0031(12) 0.0192(13)
C8 0.0376(14) 0.0492(16) 0.0510(17) 0.0080(11) 0.0098(12) 0.0067(13)
C9 0.0387(14) 0.0482(16) 0.0502(16) 0.0129(11) 0.0119(11) 0.0065(13)
C10 0.0331(13) 0.0498(15) 0.0489(15) 0.0138(11) 0.0115(11) 0.0143(12)
C11 0.0333(13) 0.0449(15) 0.0514(15) 0.0103(11) 0.0103(11) 0.0120(12)
C12 0.0504(16) 0.0512(17) 0.072(2) 0.0147(13) 0.0121(14) 0.0144(14)
C13 0.0550(18) 0.0619(19) 0.090(2) 0.0207(15) 0.0107(16) 0.0357(18)
C14 0.0518(17) 0.088(2) 0.065(2) 0.0250(16) 0.0107(14) 0.0399(18)
C15 0.0470(16) 0.0700(19) 0.0514(17) 0.0194(14) 0.0101(12) 0.0152(14)

loop_
_atom_type_symbol
_atom_type_description
_atom_type_scat_dispersion_real
_atom_type_scat_dispersion_imag
_atom_type_scat_source
C C 0.0033 0.0016 'International Tables Vol C Tables 4.2.6.8 and 6.1.1.4'
H H 0.0000 0.0000 'International Tables Vol C Tables 4.2.6.8 and 6.1.1.4'
N N 0.0061 0.0033 'International Tables Vol C Tables 4.2.6.8 and 6.1.1.4'
O O 0.0106 0.0060 'International Tables Vol C Tables 4.2.6.8 and 6.1.1.4'

loop_
_geom_angle_atom_site_label_1
_geom_angle_atom_site_label_2
_geom_angle_atom_site_label_3
_geom_angle
_geom_angle_publ_flag
C9 N1 C8 112.0(2) yes
C9 N1 C7 123.6(2) yes
C8 N1 C7 124.3(2) yes
C6 C1 C2 118.5(3) yes
C6 C1 C7 120.9(3) yes
C2 C1 C7 120.6(2) yes
C3 C2 C1 120.9(3) yes
C3 C2 H2 119.6 ?
C1 C2 H2 119.6 ?
C2 C3 C4 120.1(3) yes
C2 C3 H3 120.0 ?
C4 C3 H3 120.0 ?
C5 C4 C3 119.4(3) yes
C5 C4 H4 120.3 ?
C3 C4 H4 120.3 ?
C6 C5 C4 120.4(3) yes
C6 C5 H5 119.8 ?
C4 C5 H5 119.8 ?
C5 C6 C1 120.7(3) yes
C5 C6 H6 119.6 ?
C1 C6 H6 119.6 ?
N1 C7 C1 111.9(2) yes
N1 C7 H7A 109.2 ?
C1 C7 H7A 109.2 ?
N1 C7 H7B 109.2 ?
C1 C7 H7B 109.2 ?
H7A C7 H7B 107.9 ?
O1 C8 N1 125.2(2) yes
O1 C8 C11 128.9(2) yes
N1 C8 C11 105.9(2) yes
O2 C9 N1 125.1(2) yes
O2 C9 C10 129.0(2) yes
N1 C9 C10 105.9(2) yes
C15 C10 C11 121.1(2) yes
C15 C10 C9 131.0(2) yes
C11 C10 C9 107.9(2) yes
C12 C11 C10 121.5(2) yes
C12 C11 C8 130.3(2) yes
C10 C11 C8 108.2(2) yes
C11 C12 C13 117.5(3) yes
C11 C12 H12 121.3 ?
C13 C12 H12 121.3 ?
C14 C13 C12 121.0(3) yes
C14 C13 H13 119.5 ?
C12 C13 H13 119.5 ?
C13 C14 C15 121.1(3) yes
C13 C14 H14 119.4 ?
C15 C14 H14 119.4 ?
C10 C15 C14 117.7(3) yes
C10 C15 H15 121.1 ?
C14 C15 H15 121.1 ?

loop_
_geom_bond_atom_site_label_1
_geom_bond_atom_site_label_2
_geom_bond_distance
_geom_bond_publ_flag
O1 C8 1.205(3) yes
O2 C9 1.205(3) yes
N1 C9 1.386(3) yes
N1 C8 1.388(3) yes
N1 C7 1.460(3) yes
C1 C6 1.378(4) yes
C1 C2 1.381(4) yes
C1 C7 1.503(3) yes
C2 C3 1.368(4) yes
C2 H2 0.9300 ?
C3 C4 1.377(4) yes
C3 H3 0.9300 ?
C4 C5 1.371(4) yes
C4 H4 0.9300 ?
C5 C6 1.370(4) yes
C5 H5 0.9300 ?
C6 H6 0.9300 ?
C7 H7A 0.9700 ?
C7 H7B 0.9700 ?
C8 C11 1.480(3) yes
C9 C10 1.486(3) yes
C10 C15 1.372(3) yes
C10 C11 1.379(3) yes
C11 C12 1.372(3) yes
C12 C13 1.384(4) yes
C12 H12 0.9300 ?
C13 C14 1.377(4) yes
C13 H13 0.9300 ?
C14 C15 1.381(4) yes
C14 H14 0.9300 ?
C15 H15 0.9300 ?

loop_
_geom_hbond_atom_site_label_D
_geom_hbond_atom_site_label_H
_geom_hbond_atom_site_label_A
_geom_hbond_site_symmetry_A
_geom_hbond_distance_DH
_geom_hbond_distance_HA
_geom_hbond_distance_DA
_geom_hbond_angle_DHA
C13 H13 O2 1_545 0.93 2.62 3.468(4) 151.3
C7 H7B O1 2_566 0.97 2.70 3.514(3) 142.1
C3 H3 O1 2_666 0.93 2.65 3.384(4) 136.0

loop_
_geom_torsion_atom_site_label_1
_geom_torsion_atom_site_label_2
_geom_torsion_atom_site_label_3
_geom_torsion_atom_site_label_4
_geom_torsion
C6 C1 C2 C3 0.2(4)
C7 C1 C2 C3 -177.1(2)
C1 C2 C3 C4 -0.6(4)
C2 C3 C4 C5 0.4(5)
C3 C4 C5 C6 0.1(5)
C4 C5 C6 C1 -0.5(4)
C2 C1 C6 C5 0.3(4)
C7 C1 C6 C5 177.7(2)
C9 N1 C7 C1 86.8(3)
C8 N1 C7 C1 -89.7(3)
C6 C1 C7 N1 -90.4(3)
C2 C1 C7 N1 86.9(3)
C9 N1 C8 O1 179.2(2)
C7 N1 C8 O1 -4.0(4)
C9 N1 C8 C11 -1.0(3)
C7 N1 C8 C11 175.9(2)
C8 N1 C9 O2 -179.0(2)
C7 N1 C9 O2 4.2(4)
C8 N1 C9 C10 0.7(3)
C7 N1 C9 C10 -176.2(2)
O2 C9 C10 C15 -0.8(4)
N1 C9 C10 C15 179.5(2)
O2 C9 C10 C11 179.5(2)
N1 C9 C10 C11 -0.1(2)
C15 C10 C11 C12 -0.4(3)
C9 C10 C11 C12 179.3(2)
C15 C10 C11 C8 179.9(2)
C9 C10 C11 C8 -0.4(2)
O1 C8 C11 C12 1.0(4)
N1 C8 C11 C12 -178.8(2)
O1 C8 C11 C10 -179.3(2)
N1 C8 C11 C10 0.9(2)
C10 C11 C12 C13 -0.2(4)
C8 C11 C12 C13 179.5(2)
C11 C12 C13 C14 0.5(4)
C12 C13 C14 C15 -0.3(4)
C11 C10 C15 C14 0.6(4)
C9 C10 C15 C14 -179.0(2)
C13 C14 C15 C10 -0.2(4)

loop_
_cod_related_entry_id
_cod_related_entry_database
_cod_related_entry_code
1 ChemSpider 67611
